data_7224486
loop_
_publ_author_name
'Aulakh, Darpandeep'
'Nicoletta, Anthony P.'
'Varghese, Juby R.'
'Wriedt, Mario'

_publ_section_title
;
 The structural diversity and properties of nine new viologen based
 zwitterionic metal--organic frameworks
;
_journal_issue 12
_journal_name_full CrystEngComm
_journal_page_first 2189
_journal_paper_doi 10.1039/C6CE00284F
_journal_volume 18
_journal_year 2016
_chemical_formula_moiety 'C180 H204 Br2 Co4 N12 O81'
_chemical_formula_sum 'C180 H204 Br2 Co4 N12 O81'
_chemical_formula_weight 4227.08
_chemical_name_systematic
;
 ?
;
_space_group_crystal_system trigonal
_space_group_IT_number 148
_space_group_name_Hall '-R 3'
_space_group_name_H-M_alt 'R -3 :H'
_symmetry_space_group_name_Hall '-R 3'
_symmetry_space_group_name_H-M 'R -3 :H'
_atom_sites_solution_hydrogens mixed
_audit_creation_method SHELXL-2013
_audit_update_record
;
2015-12-07 deposited with the CCDC.
2016-02-25 downloaded from the CCDC.
;
_cell_angle_alpha 90
_cell_angle_beta 90
_cell_angle_gamma 120
_cell_formula_units_Z 6
_cell_length_a 35.0155(8)
_cell_length_b 35.0155(8)
_cell_length_c 27.5842(7)
_cell_measurement_reflns_used 89750
_cell_measurement_temperature 170(2)
_cell_measurement_theta_max 28.308
_cell_measurement_theta_min 1.996
_cell_volume 29289.5(12)
_computing_cell_refinement 'APEX2 (Bruker, 2013)'
_computing_data_collection 'APEX2 (Bruker, 2013)'
_computing_data_reduction 'APEX2 (Bruker, 2013)'
_computing_molecular_graphics 'SHELXP-2014/6 (Sheldrick, 2014)'
_computing_structure_refinement 'SHELXL-2014/6 (Sheldrick, 2014)'
_computing_structure_solution 'SHELXT-2014/6 (Sheldrick, 2014)'
_diffrn_ambient_temperature 170(2)
_diffrn_measured_fraction_theta_full 0.999
_diffrn_measured_fraction_theta_max 0.997
_diffrn_measurement_device_type 'Bruker APEX II CCD area detector'
_diffrn_measurement_method 'omega scans'
_diffrn_radiation_type MoK\a
_diffrn_radiation_wavelength 0.71073
_diffrn_reflns_av_R_equivalents 0.0532
_diffrn_reflns_av_unetI/netI 0.0427
_diffrn_reflns_Laue_measured_fraction_full 0.999
_diffrn_reflns_Laue_measured_fraction_max 0.997
_diffrn_reflns_limit_h_max 46
_diffrn_reflns_limit_h_min -44
_diffrn_reflns_limit_k_max 37
_diffrn_reflns_limit_k_min -46
_diffrn_reflns_limit_l_max 36
_diffrn_reflns_limit_l_min -36
_diffrn_reflns_number 89750
_diffrn_reflns_point_group_measured_fraction_full 0.999
_diffrn_reflns_point_group_measured_fraction_max 0.997
_diffrn_reflns_theta_full 25.242
_diffrn_reflns_theta_max 28.308
_diffrn_reflns_theta_min 1.996
_diffrn_source 'fine-focus sealed tube'
_exptl_absorpt_coefficient_mu 0.829
_exptl_absorpt_correction_T_max 0.931
_exptl_absorpt_correction_T_min 0.872
_exptl_absorpt_correction_type multi-scan
_exptl_absorpt_process_details 'SADABS (Sheldrick 2014)'
_exptl_crystal_colour pink
_exptl_crystal_density_diffrn 1.438
_exptl_crystal_description block
_exptl_crystal_F_000 13164
_exptl_crystal_size_max 0.17
_exptl_crystal_size_mid 0.14
_exptl_crystal_size_min 0.09
_refine_diff_density_max 0.926
_refine_diff_density_min -0.721
_refine_diff_density_rms 0.070
_refine_ls_extinction_method none
_refine_ls_goodness_of_fit_ref 1.020
_refine_ls_hydrogen_treatment mixed
_refine_ls_matrix_type full
_refine_ls_number_parameters 875
_refine_ls_number_reflns 16166
_refine_ls_number_restraints 0
_refine_ls_restrained_S_all 1.020
_refine_ls_R_factor_all 0.0785
_refine_ls_R_factor_gt 0.0492
_refine_ls_shift/su_max 0.001
_refine_ls_shift/su_mean 0.000
_refine_ls_structure_factor_coef Fsqd
_refine_ls_weighting_details 'w=1/[\s^2^(Fo^2^)+(0.0683P)^2^+74.4202P] where P=(Fo^2^+2Fc^2^)/3'
_refine_ls_weighting_scheme calc
_refine_ls_wR_factor_gt 0.1281
_refine_ls_wR_factor_ref 0.1436
_reflns_Friedel_coverage 0.000
_reflns_number_gt 11507
_reflns_number_total 16166
_reflns_threshold_expression 'I > 2\s(I)'
_cod_data_source_file c6ce00284f2.cif
_cod_data_source_block da351
_cod_depositor_comments 'Adding full bibliography for 7224483--7224492.cif.'
_cod_original_cell_volume 29289.5(15)
_cod_database_code 7224486
_shelx_space_group_comment
;
The symmetry employed for this shelxl refinement is uniquely defined
by the following loop, which should always be used as a source of
symmetry information in preference to the above space-group names.
They are only intended as comments.
;
_shelx_estimated_absorpt_t_min 0.900
_shelx_estimated_absorpt_t_max 0.91
_shelxl_version_number 2013-3

loop_
_space_group_symop_operation_xyz
'x, y, z'
'-y, x-y, z'
'-x+y, -x, z'
'x+2/3, y+1/3, z+1/3'
'-y+2/3, x-y+1/3, z+1/3'
'-x+y+2/3, -x+1/3, z+1/3'
'x+1/3, y+2/3, z+2/3'
'-y+1/3, x-y+2/3, z+2/3'
'-x+y+1/3, -x+2/3, z+2/3'
'-x, -y, -z'
'y, -x+y, -z'
'x-y, x, -z'
'-x+2/3, -y+1/3, -z+1/3'
'y+2/3, -x+y+1/3, -z+1/3'
'x-y+2/3, x+1/3, -z+1/3'
'-x+1/3, -y+2/3, -z+2/3'
'y+1/3, -x+y+2/3, -z+2/3'
'x-y+1/3, x+2/3, -z+2/3'

loop_
_atom_site_label
_atom_site_type_symbol
_atom_site_fract_x
_atom_site_fract_y
_atom_site_fract_z
_atom_site_U_iso_or_equiv
_atom_site_adp_type
_atom_site_occupancy
_atom_site_site_symmetry_order
_atom_site_calc_flag
_atom_site_refinement_flags_posn
_atom_site_refinement_flags_adp
_atom_site_refinement_flags_occupancy
_atom_site_disorder_assembly
_atom_site_disorder_group
Co1 Co 0.51022(2) 0.99531(2) 0.31057(2) 0.02159(8) Uani 1 1 d . . . . .
Co2 Co 0.6667 1.3333 1.02579(2) 0.02604(13) Uani 1 3 d S T P . .
Br1 Br 0.60997(3) 1.39071(3) 1.17109(3) 0.0459(2) Uani 0.3333 1 d . . P A 1
Br2 Br 0.6312(3) 1.3737(2) 1.16627(19) 0.189(3) Uani 0.1667 1 d . . P B 2
Br3 Br 0.5841(2) 1.4203(2) 1.1823(3) 0.191(2) Uiso 0.1667 1 d . . P C 3
O1 O 0.56000(5) 1.03632(6) 0.36029(6) 0.0273(4) Uani 1 1 d . . . . .
O2 O 0.57201(6) 1.10272(6) 0.33752(6) 0.0323(4) Uani 1 1 d . . . . .
O3 O 0.61320(6) 1.29633(6) 0.98065(6) 0.0308(4) Uani 1 1 d . . . . .
O4 O 0.59130(6) 1.22659(6) 1.00202(6) 0.0342(4) Uani 1 1 d . . . . .
N1 N 0.63856(6) 1.15800(7) 0.58346(7) 0.0262(4) Uani 1 1 d . . . . .
N2 N 0.50962(6) 1.18585(6) 0.75886(7) 0.0241(4) Uani 1 1 d . . . . .
C1 C 0.57476(8) 1.07662(8) 0.36705(8) 0.0252(5) Uani 1 1 d . . . . .
C2 C 0.59842(8) 1.09602(8) 0.41428(8) 0.0247(5) Uani 1 1 d . . . . .
C3 C 0.62538(9) 1.14127(9) 0.41862(9) 0.0311(5) Uani 1 1 d . . . . .
H3 H 0.6285 1.1599 0.3920 0.047 Uiso 1 1 calc R U . . .
C4 C 0.64783(9) 1.15960(9) 0.46148(9) 0.0325(6) Uani 1 1 d . . . . .
H4 H 0.6664 1.1906 0.4640 0.049 Uiso 1 1 calc R U . . .
C5 C 0.64321(8) 1.13273(8) 0.50072(8) 0.0267(5) Uani 1 1 d . . . . .
C6 C 0.61592(8) 1.08732(8) 0.49641(8) 0.0276(5) Uani 1 1 d . . . . .
H6 H 0.6124 1.0687 0.5231 0.041 Uiso 1 1 calc R U . . .
C7 C 0.59378(8) 1.06896(8) 0.45330(8) 0.0267(5) Uani 1 1 d . . . . .
H7 H 0.5755 1.0379 0.4505 0.040 Uiso 1 1 calc R U . . .
C8 C 0.66774(8) 1.15318(9) 0.54730(9) 0.0306(5) Uani 1 1 d . . . . .
H8A H 0.6788 1.1344 0.5612 0.046 Uiso 1 1 calc R U . . .
H8B H 0.6935 1.1825 0.5403 0.046 Uiso 1 1 calc R U . . .
C9 C 0.62642(9) 1.18854(8) 0.57656(9) 0.0319(6) Uani 1 1 d . . . . .
H9 H 0.6365 1.2069 0.5487 0.048 Uiso 1 1 calc R U . . .
C10 C 0.59976(9) 1.19352(8) 0.60923(9) 0.0305(5) Uani 1 1 d . . . . .
H10 H 0.5915 1.2153 0.6039 0.046 Uiso 1 1 calc R U . . .
C11 C 0.58465(7) 1.16682(7) 0.65029(8) 0.0225(5) Uani 1 1 d . . . . .
C12 C 0.59750(8) 1.13537(8) 0.65604(9) 0.0276(5) Uani 1 1 d . . . . .
H12 H 0.5875 1.1163 0.6834 0.041 Uiso 1 1 calc R U . . .
C13 C 0.62447(8) 1.13171(8) 0.62248(9) 0.0288(5) Uani 1 1 d . . . . .
H13 H 0.6332 1.1103 0.6270 0.043 Uiso 1 1 calc R U . . .
C14 C 0.55702(8) 1.17228(7) 0.68738(8) 0.0225(5) Uani 1 1 d . . . . .
C15 C 0.54682(8) 1.20602(8) 0.68385(9) 0.0288(5) Uani 1 1 d . . . . .
H15 H 0.5563 1.2249 0.6564 0.043 Uiso 1 1 calc R U . . .
C16 C 0.52324(8) 1.21210(8) 0.71972(9) 0.0285(5) Uani 1 1 d . . . . .
H16 H 0.5165 1.2351 0.7168 0.043 Uiso 1 1 calc R U . . .
C17 C 0.51797(8) 1.15241(8) 0.76324(8) 0.0267(5) Uani 1 1 d . . . . .
H17 H 0.5078 1.1339 0.7910 0.040 Uiso 1 1 calc R U . . .
C18 C 0.54106(8) 1.14491(8) 0.72805(8) 0.0263(5) Uani 1 1 d . . . . .
H18 H 0.5463 1.1209 0.7313 0.039 Uiso 1 1 calc R U . . .
C19 C 0.48586(8) 1.19434(9) 0.79886(8) 0.0285(5) Uani 1 1 d . . . . .
H19A H 0.4581 1.1668 0.8063 0.043 Uiso 1 1 calc R U . . .
H19B H 0.4783 1.2167 0.7882 0.043 Uiso 1 1 calc R U . . .
C20 C 0.51404(8) 1.21046(8) 0.84403(8) 0.0246(5) Uani 1 1 d . . . . .
C21 C 0.54667(8) 1.25466(8) 0.84867(9) 0.0268(5) Uani 1 1 d . . . . .
H21 H 0.5514 1.2748 0.8232 0.040 Uiso 1 1 calc R U . . .
C22 C 0.57219(8) 1.26918(8) 0.89033(9) 0.0266(5) Uani 1 1 d . . . . .
H22 H 0.5941 1.2994 0.8935 0.040 Uiso 1 1 calc R U . . .
C23 C 0.56572(8) 1.23953(8) 0.92768(8) 0.0245(5) Uani 1 1 d . . . . .
C24 C 0.53357(8) 1.19552(8) 0.92258(9) 0.0283(5) Uani 1 1 d . . . . .
H24 H 0.5293 1.1752 0.9477 0.042 Uiso 1 1 calc R U . . .
C25 C 0.50767(8) 1.18103(8) 0.88123(9) 0.0286(5) Uani 1 1 d . . . . .
H25 H 0.4855 1.1509 0.8783 0.043 Uiso 1 1 calc R U . . .
C26 C 0.59234(8) 1.25528(8) 0.97379(9) 0.0269(5) Uani 1 1 d . . . . .
N31 N 0.50897(7) 0.86011(7) 0.58620(7) 0.0245(4) Uani 1 1 d . . . . .
N32 N 0.65969(7) 0.98260(6) 0.76954(7) 0.0238(4) Uani 1 1 d . . . . .
O31 O 0.49828(6) 0.94263(6) 0.35233(6) 0.0293(4) Uani 1 1 d . . . . .
O32 O 0.55115(6) 0.92615(6) 0.33720(6) 0.0309(4) Uani 1 1 d . . . . .
O33 O 0.62652(6) 0.89120(6) 1.00762(6) 0.0337(4) Uani 1 1 d . . . . .
O34 O 0.67231(6) 0.87023(6) 0.97757(6) 0.0292(4) Uani 1 1 d . . . . .
C31 C 0.52129(7) 0.92538(7) 0.36271(8) 0.0229(5) Uani 1 1 d . . . . .
C32 C 0.51035(7) 0.90151(7) 0.41093(8) 0.0218(4) Uani 1 1 d . . . . .
C33 C 0.48443(8) 0.90821(8) 0.44438(8) 0.0245(5) Uani 1 1 d . . . . .
H33 H 0.4741 0.9280 0.4369 0.037 Uiso 1 1 calc R U . . .
C34 C 0.47366(8) 0.88624(8) 0.48843(8) 0.0252(5) Uani 1 1 d . . . . .
H34 H 0.4561 0.8911 0.5112 0.038 Uiso 1 1 calc R U . . .
C35 C 0.48855(8) 0.85712(8) 0.49934(8) 0.0255(5) Uani 1 1 d . . . . .
C36 C 0.51409(9) 0.85024(8) 0.46580(9) 0.0295(5) Uani 1 1 d . . . . .
H36 H 0.5240 0.8301 0.4730 0.044 Uiso 1 1 calc R U . . .
C37 C 0.52519(8) 0.87248(8) 0.42184(8) 0.0275(5) Uani 1 1 d . . . . .
H37 H 0.5429 0.8678 0.3992 0.041 Uiso 1 1 calc R U . . .
C38 C 0.47704(8) 0.83299(8) 0.54727(8) 0.0283(5) Uani 1 1 d . . . . .
H38A H 0.4469 0.8258 0.5569 0.043 Uiso 1 1 calc R U . . .
H38B H 0.4772 0.8050 0.5435 0.043 Uiso 1 1 calc R U . . .
C39 C 0.55088(8) 0.86871(8) 0.58376(8) 0.0266(5) Uani 1 1 d . . . . .
H39 H 0.5597 0.8573 0.5576 0.040 Uiso 1 1 calc R U . . .
C40 C 0.58107(8) 0.89379(8) 0.61868(8) 0.0258(5) Uani 1 1 d . . . . .
H40 H 0.6107 0.8999 0.6163 0.039 Uiso 1 1 calc R U . . .
C41 C 0.56839(8) 0.91036(8) 0.65767(8) 0.0233(5) Uani 1 1 d . . . . .
C42 C 0.52463(8) 0.90058(8) 0.65923(9) 0.0278(5) Uani 1 1 d . . . . .
H42 H 0.5148 0.9112 0.6853 0.042 Uiso 1 1 calc R U . . .
C43 C 0.49575(8) 0.87566(9) 0.62333(9) 0.0293(5) Uani 1 1 d . . . . .
H43 H 0.4660 0.8693 0.6247 0.044 Uiso 1 1 calc R U . . .
C44 C 0.60020(8) 0.93675(8) 0.69640(8) 0.0229(5) Uani 1 1 d . . . . .
C45 C 0.64525(8) 0.95280(8) 0.69048(8) 0.0276(5) Uani 1 1 d . . . . .
H45 H 0.6559 0.9477 0.6609 0.041 Uiso 1 1 calc R U . . .
C46 C 0.67430(8) 0.97593(8) 0.72723(8) 0.0269(5) Uani 1 1 d . . . . .
H46 H 0.7050 0.9873 0.7226 0.040 Uiso 1 1 calc R U . . .
C47 C 0.61652(8) 0.96796(8) 0.77613(8) 0.0275(5) Uani 1 1 d . . . . .
H47 H 0.6068 0.9734 0.8061 0.033 Uiso 1 1 calc R U . . .
C48 C 0.58623(8) 0.94532(8) 0.74037(8) 0.0270(5) Uani 1 1 d . . . . .
H48 H 0.5559 0.9355 0.7455 0.041 Uiso 1 1 calc R U . . .
C49 C 0.69189(8) 1.00728(8) 0.80947(8) 0.0269(5) Uani 1 1 d . . . . .
H49A H 0.6898 1.0336 0.8184 0.040 Uiso 1 1 calc R U . . .
H49B H 0.7223 1.0174 0.7980 0.040 Uiso 1 1 calc R U . . .
C50 C 0.68225(8) 0.97802(7) 0.85334(8) 0.0234(5) Uani 1 1 d . . . . .
C51 C 0.65828(8) 0.98059(8) 0.89196(8) 0.0277(5) Uani 1 1 d . . . . .
H51 H 0.6486 1.0016 0.8914 0.042 Uiso 1 1 calc R U . . .
C52 C 0.64836(8) 0.95256(8) 0.93145(8) 0.0266(5) Uani 1 1 d . . . . .
H52 H 0.6314 0.9541 0.9575 0.040 Uiso 1 1 calc R U . . .
C53 C 0.66298(7) 0.92225(7) 0.93321(8) 0.0218(4) Uani 1 1 d . . . . .
C54 C 0.68728(8) 0.91985(8) 0.89442(8) 0.0236(5) Uani 1 1 d . . . . .
H54 H 0.6974 0.8993 0.8952 0.035 Uiso 1 1 calc R U . . .
C55 C 0.69669(8) 0.94745(8) 0.85464(8) 0.0242(5) Uani 1 1 d . . . . .
H55 H 0.7130 0.9455 0.8282 0.036 Uiso 1 1 calc R U . . .
C56 C 0.65306(8) 0.89220(7) 0.97641(8) 0.0230(5) Uani 1 1 d . . . . .
O71 O 0.54046(6) 1.09203(6) -0.05997(6) 0.0350(4) Uani 1 1 d . . . . .
O72 O 0.56263(6) 1.04353(6) -0.07691(6) 0.0353(4) Uani 1 1 d . . . . .
O73 O 0.56408(6) 1.06990(6) 0.18668(6) 0.0376(4) Uani 1 1 d . . . . .
O74 O 0.56467(7) 1.00729(7) 0.17325(6) 0.0408(5) Uani 1 1 d . . . . .
C71 C 0.55361(8) 1.06585(8) -0.04774(8) 0.0291(5) Uani 1 1 d . . . . .
C72 C 0.55923(8) 1.06071(9) 0.00585(8) 0.0279(5) Uani 1 1 d . . . . .
C73 C 0.56049(8) 1.09167(9) 0.03876(9) 0.0292(5) Uani 1 1 d . . . . .
H H 0.5598 1.1169 0.0274 0.044 Uiso 1 1 calc R U . . .
C74 C 0.56278(8) 1.08536(9) 0.08806(8) 0.0284(5) Uani 1 1 d . . . . .
HA H 0.5637 1.1065 0.1104 0.043 Uiso 1 1 calc R U . . .
C75 C 0.56378(8) 1.04867(9) 0.10523(8) 0.0281(5) Uani 1 1 d . . . . .
C76 C 0.56399(9) 1.01876(9) 0.07255(9) 0.0347(6) Uani 1 1 d . . . . .
HB H 0.5656 0.9940 0.0840 0.052 Uiso 1 1 calc R U . . .
C77 C 0.56192(10) 1.02488(9) 0.02306(9) 0.0354(6) Uani 1 1 d . . . . .
HC H 0.5623 1.0044 0.0008 0.053 Uiso 1 1 calc R U . . .
C78 C 0.56426(8) 1.04113(9) 0.15922(8) 0.0296(5) Uani 1 1 d . . . . .
O4W O 0.62622(6) 1.35068(6) 1.06723(6) 0.0352(4) Uani 1 1 d . . . . .
H4WA H 0.6244 1.3713 1.0539 0.053 Uiso 1 1 d R U . . .
H4WB H 0.6287 1.3574 1.0967 0.053 Uiso 1 1 d R U . . .
O2W O 0.52014(6) 1.04979(6) 0.26979(6) 0.0273(4) Uani 1 1 d . . . . .
H2WA H 0.5328 1.0513 0.2434 0.041 Uiso 1 1 d R U . . .
H2WB H 0.5359 1.0733 0.2850 0.041 Uiso 1 1 d R U . . .
O3W O 0.55745(5) 0.98917(5) 0.26814(6) 0.0255(3) Uani 1 1 d . . . . .
H3WA H 0.5526 0.9901 0.2385 0.031 Uiso 1 1 d R U . . .
H3WB H 0.5563 0.9651 0.2740 0.031 Uiso 1 1 d R U . . .
O1W O 0.45663(5) 0.95117(5) 0.26542(6) 0.0260(3) Uani 1 1 d . . . . .
H1WA H 0.4597 0.9610 0.2371 0.031 Uiso 1 1 d R U . . .
H1WB H 0.4325 0.9473 0.2760 0.031 Uiso 1 1 d R U . . .
O5W' O 0.40208(15) 0.76302(11) 0.64333(13) 0.0713(11) Uani 0.75 1 d . . P D 1
O5W O 0.3715(3) 0.7509(3) 0.6527(4) 0.065(3) Uani 0.25 1 d . . P E 2
O6W O 0.3734(2) 0.7514(2) 0.5567(3) 0.0847(18) Uiso 0.5 1 d . . P F 1
O6W' O 0.3752(2) 0.7527(2) 0.5265(3) 0.0881(19) Uiso 0.5 1 d . . P G 2
O7W O 0.3272(6) 0.9107(5) 0.1710(5) 0.072(5) Uani 0.2 1 d . . P H 1
O7W' O 0.35519(10) 0.93253(10) 0.17675(10) 0.0429(7) Uani 0.8 1 d . . P I 2
O8W O 0.60096(19) 1.17661(14) 0.28172(16) 0.168(2) Uani 1 1 d . . . . .
HD H 0.6054 1.2003 0.2944 0.202 Uiso 1 1 d R U . . .
HE H 0.5898 1.1563 0.3024 0.202 Uiso 1 1 d R U . . .
O9W O 0.50100(9) 1.08374(7) -0.15189(8) 0.0578(6) Uani 1 1 d . . . . .
HF H 0.5125 1.0855 -0.1247 0.069 Uiso 1 1 d R U . . .
HG H 0.4795 1.0582 -0.1558 0.069 Uiso 1 1 d R U . . .
O10W O 0.55267(7) 0.95704(7) -0.07930(7) 0.0403(5) Uani 1 1 d . . . . .
HH H 0.5527 0.9809 -0.0756 0.048 Uiso 1 1 d R U . . .
HI H 0.5423 0.9414 -0.0544 0.081(14) Uiso 1 1 d R . . . .
O11W O 0.47561(6) 1.09405(7) -0.00273(7) 0.0394(4) Uani 1 1 d . . . . .
HJ H 0.4543 1.0852 -0.0220 0.047 Uiso 1 1 d R U . . .
HK H 0.4973 1.0954 -0.0173 0.047 Uiso 1 1 d R U . . .
O12W O 0.47677(8) 1.06420(7) 0.17064(7) 0.0411(5) Uani 1 1 d . . . . .
HL H 0.5045 1.0779 0.1710 0.16(3) Uiso 1 1 d R . . . .
H12B H 0.4711 1.0607 0.1409 0.245 Uiso 1 1 d R U . . .
O13W O 0.44559(7) 0.97406(7) 0.17466(6) 0.0419(5) Uani 1 1 d . . . . .
HN H 0.4565 1.0015 0.1732 0.050 Uiso 1 1 d R U . . .
HO H 0.4465 0.9667 0.1459 0.063 Uiso 1 1 d R U . . .
O14W O 0.59674(6) 0.93671(7) 1.06194(7) 0.0407(5) Uani 1 1 d . . . . .
HP H 0.6158 0.9600 1.0755 0.049 Uiso 1 1 d R U . . .
HQ H 0.6092 0.9239 1.0493 0.049 Uiso 1 1 d R U . . .
O15W O 0.58771(8) 0.90856(7) 0.25709(7) 0.0500(6) Uani 1 1 d . . . . .
HR H 0.6019 0.8954 0.2618 0.060 Uiso 1 1 d R U . . .
HS H 0.5782 0.9110 0.2842 0.060 Uiso 1 1 d R U . . .

loop_
_atom_site_aniso_label
_atom_site_aniso_U_11
_atom_site_aniso_U_22
_atom_site_aniso_U_33
_atom_site_aniso_U_23
_atom_site_aniso_U_13
_atom_site_aniso_U_12
Co1 0.02352(16) 0.02862(17) 0.01424(14) 0.00065(12) 0.00070(11) 0.01425(14)
Co2 0.02884(19) 0.02884(19) 0.0204(3) 0.000 0.000 0.01442(9)
Br1 0.0384(5) 0.0363(5) 0.0425(5) -0.0073(4) 0.0096(4) 0.0032(4)
Br2 0.276(8) 0.189(6) 0.104(3) 0.026(3) 0.064(4) 0.118(6)
O1 0.0286(9) 0.0333(9) 0.0224(8) -0.0056(7) -0.0037(7) 0.0172(8)
O2 0.0411(10) 0.0382(10) 0.0234(8) -0.0042(7) -0.0039(7) 0.0242(9)
O3 0.0318(9) 0.0313(9) 0.0288(9) -0.0060(7) -0.0055(7) 0.0153(8)
O4 0.0419(11) 0.0359(10) 0.0289(9) -0.0021(8) -0.0043(8) 0.0225(9)
N1 0.0246(10) 0.0295(10) 0.0195(9) -0.0050(8) -0.0027(8) 0.0099(9)
N2 0.0247(10) 0.0255(10) 0.0206(9) -0.0019(8) -0.0002(8) 0.0115(8)
C1 0.0224(11) 0.0365(13) 0.0201(11) -0.0025(10) 0.0019(9) 0.0173(10)
C2 0.0244(11) 0.0328(13) 0.0200(11) -0.0048(9) 0.0005(9) 0.0166(10)
C3 0.0351(14) 0.0331(13) 0.0214(12) 0.0019(10) 0.0005(10) 0.0142(11)
C4 0.0330(13) 0.0298(13) 0.0270(12) -0.0020(10) -0.0002(10) 0.0100(11)
C5 0.0236(11) 0.0358(13) 0.0210(11) -0.0043(10) 0.0007(9) 0.0152(10)
C6 0.0326(13) 0.0336(13) 0.0203(11) -0.0011(10) -0.0006(9) 0.0194(11)
C7 0.0294(12) 0.0283(12) 0.0245(12) -0.0046(9) -0.0002(10) 0.0161(10)
C8 0.0262(12) 0.0417(14) 0.0233(12) -0.0062(10) -0.0015(10) 0.0165(11)
C9 0.0425(15) 0.0293(13) 0.0225(12) 0.0020(10) 0.0048(11) 0.0169(12)
C10 0.0415(14) 0.0261(12) 0.0242(12) 0.0009(10) 0.0032(10) 0.0172(11)
C11 0.0221(11) 0.0219(11) 0.0175(10) -0.0036(8) -0.0041(8) 0.0065(9)
C12 0.0313(13) 0.0299(12) 0.0217(11) 0.0030(10) 0.0011(10) 0.0153(11)
C13 0.0318(13) 0.0313(13) 0.0247(12) -0.0014(10) -0.0029(10) 0.0167(11)
C14 0.0244(11) 0.0193(10) 0.0189(10) -0.0028(8) -0.0035(9) 0.0073(9)
C15 0.0344(13) 0.0288(12) 0.0236(12) 0.0049(10) 0.0027(10) 0.0162(11)
C16 0.0335(13) 0.0264(12) 0.0277(12) 0.0003(10) -0.0016(10) 0.0166(11)
C17 0.0284(12) 0.0264(12) 0.0219(11) 0.0025(9) -0.0005(9) 0.0109(10)
C18 0.0314(13) 0.0256(12) 0.0225(11) -0.0005(9) -0.0005(10) 0.0149(10)
C19 0.0268(12) 0.0348(13) 0.0240(12) -0.0040(10) 0.0008(9) 0.0155(11)
C20 0.0245(11) 0.0288(12) 0.0226(11) -0.0042(9) 0.0013(9) 0.0149(10)
C21 0.0311(13) 0.0275(12) 0.0238(11) 0.0006(9) 0.0017(10) 0.0161(10)
C22 0.0277(12) 0.0236(11) 0.0278(12) -0.0032(9) 0.0015(10) 0.0122(10)
C23 0.0251(11) 0.0297(12) 0.0218(11) -0.0029(9) 0.0032(9) 0.0161(10)
C24 0.0301(13) 0.0295(12) 0.0239(12) 0.0018(10) 0.0031(10) 0.0139(11)
C25 0.0283(12) 0.0253(12) 0.0265(12) -0.0008(10) 0.0033(10) 0.0090(10)
C26 0.0250(12) 0.0357(14) 0.0245(12) -0.0032(10) 0.0020(9) 0.0184(11)
N31 0.0308(10) 0.0285(10) 0.0175(9) 0.0029(8) 0.0005(8) 0.0172(9)
N32 0.0321(11) 0.0230(10) 0.0187(9) 0.0033(7) -0.0009(8) 0.0157(9)
O31 0.0276(9) 0.0357(9) 0.0252(8) 0.0096(7) 0.0003(7) 0.0164(8)
O32 0.0353(10) 0.0378(10) 0.0229(8) 0.0005(7) 0.0046(7) 0.0207(8)
O33 0.0446(11) 0.0404(10) 0.0247(9) 0.0074(8) 0.0092(8) 0.0278(9)
O34 0.0379(10) 0.0325(9) 0.0249(8) 0.0078(7) 0.0054(7) 0.0234(8)
C31 0.0242(11) 0.0217(11) 0.0186(10) -0.0038(9) -0.0042(9) 0.0082(9)
C32 0.0234(11) 0.0238(11) 0.0170(10) -0.0009(8) -0.0029(8) 0.0108(9)
C33 0.0258(12) 0.0288(12) 0.0225(11) -0.0016(9) -0.0038(9) 0.0163(10)
C34 0.0243(11) 0.0338(13) 0.0202(11) -0.0014(9) 0.0004(9) 0.0165(10)
C35 0.0267(12) 0.0302(12) 0.0195(11) 0.0003(9) -0.0026(9) 0.0140(10)
C36 0.0381(14) 0.0334(13) 0.0249(12) 0.0023(10) 0.0008(10) 0.0236(12)
C37 0.0324(13) 0.0337(13) 0.0216(11) -0.0010(10) 0.0009(10) 0.0204(11)
C38 0.0300(12) 0.0307(13) 0.0213(11) 0.0016(10) -0.0017(10) 0.0128(11)
C39 0.0336(13) 0.0341(13) 0.0200(11) 0.0021(10) 0.0029(10) 0.0228(11)
C40 0.0306(12) 0.0346(13) 0.0198(11) 0.0022(9) 0.0017(9) 0.0220(11)
C41 0.0296(12) 0.0273(12) 0.0190(10) 0.0039(9) 0.0016(9) 0.0188(10)
C42 0.0319(13) 0.0363(13) 0.0231(11) -0.0011(10) 0.0030(10) 0.0230(11)
C43 0.0296(13) 0.0380(14) 0.0256(12) 0.0018(10) 0.0025(10) 0.0209(11)
C44 0.0329(12) 0.0251(11) 0.0184(10) 0.0035(9) 0.0014(9) 0.0203(10)
C45 0.0333(13) 0.0349(13) 0.0207(11) -0.0012(10) 0.0023(10) 0.0216(11)
C46 0.0303(12) 0.0329(13) 0.0227(11) 0.0009(10) 0.0021(9) 0.0196(11)
C47 0.0331(13) 0.0311(13) 0.0201(11) 0.0012(9) 0.0034(10) 0.0174(11)
C48 0.0305(12) 0.0317(13) 0.0221(11) 0.0007(10) 0.0020(9) 0.0179(11)
C49 0.0317(13) 0.0242(12) 0.0221(11) 0.0013(9) -0.0040(10) 0.0120(10)
C50 0.0272(12) 0.0231(11) 0.0193(11) -0.0008(9) -0.0037(9) 0.0121(10)
C51 0.0376(14) 0.0292(12) 0.0234(11) 0.0001(10) -0.0013(10) 0.0220(11)
C52 0.0335(13) 0.0304(12) 0.0195(11) -0.0005(9) 0.0002(9) 0.0187(11)
C53 0.0239(11) 0.0218(11) 0.0188(10) -0.0009(8) -0.0041(9) 0.0106(9)
C54 0.0264(11) 0.0254(11) 0.0227(11) 0.0001(9) -0.0020(9) 0.0156(10)
C55 0.0279(12) 0.0282(12) 0.0191(10) -0.0006(9) -0.0004(9) 0.0160(10)
C56 0.0257(11) 0.0230(11) 0.0182(10) -0.0024(9) -0.0043(9) 0.0107(9)
O71 0.0406(10) 0.0442(11) 0.0220(8) 0.0050(8) -0.0007(8) 0.0224(9)
O72 0.0442(11) 0.0463(11) 0.0180(8) -0.0018(8) -0.0005(7) 0.0245(9)
O73 0.0403(11) 0.0450(11) 0.0169(8) -0.0047(8) 0.0016(7) 0.0132(9)
O74 0.0522(12) 0.0598(13) 0.0182(8) 0.0020(8) 0.0006(8) 0.0340(11)
C71 0.0284(12) 0.0341(13) 0.0185(11) 0.0005(10) -0.0007(9) 0.0109(11)
C72 0.0252(12) 0.0377(13) 0.0181(11) -0.0002(10) -0.0004(9) 0.0138(11)
C73 0.0253(12) 0.0372(14) 0.0246(12) -0.0009(10) -0.0013(9) 0.0153(11)
C74 0.0239(12) 0.0402(14) 0.0203(11) -0.0069(10) -0.0011(9) 0.0154(11)
C75 0.0220(11) 0.0417(14) 0.0172(11) -0.0024(10) -0.0012(9) 0.0135(11)
C76 0.0452(16) 0.0417(15) 0.0203(12) 0.0005(11) -0.0023(11) 0.0239(13)
C77 0.0481(16) 0.0404(15) 0.0200(12) -0.0036(10) -0.0017(11) 0.0238(13)
C78 0.0215(11) 0.0433(15) 0.0176(11) -0.0004(10) 0.0001(9) 0.0115(11)
O4W 0.0408(11) 0.0376(10) 0.0268(9) -0.0015(8) 0.0045(8) 0.0194(9)
O2W 0.0329(9) 0.0330(9) 0.0178(8) 0.0006(7) 0.0010(7) 0.0178(8)
O3W 0.0310(9) 0.0297(9) 0.0187(8) 0.0017(6) 0.0022(7) 0.0173(7)
O1W 0.0300(9) 0.0318(9) 0.0176(8) 0.0017(7) -0.0010(6) 0.0165(8)
O5W' 0.090(3) 0.0436(19) 0.063(2) -0.0040(16) 0.027(2) 0.020(2)
O5W 0.031(5) 0.062(6) 0.097(8) -0.015(6) 0.018(5) 0.021(5)
O7W 0.124(14) 0.069(10) 0.060(8) -0.027(8) -0.034(9) 0.077(10)
O7W' 0.0446(16) 0.0481(17) 0.0379(15) -0.0090(13) -0.0057(13) 0.0246(14)
O8W 0.276(7) 0.112(3) 0.132(4) 0.074(3) 0.092(4) 0.108(4)
O9W 0.0861(18) 0.0468(13) 0.0354(11) 0.0031(10) -0.0174(11) 0.0294(13)
O10W 0.0478(12) 0.0472(12) 0.0300(10) -0.0035(9) -0.0018(9) 0.0268(10)
O11W 0.0404(11) 0.0504(12) 0.0353(10) -0.0007(9) -0.0035(8) 0.0287(10)
O12W 0.0526(13) 0.0472(12) 0.0280(10) 0.0020(8) 0.0038(9) 0.0285(10)
O13W 0.0640(14) 0.0427(11) 0.0196(9) 0.0004(8) -0.0036(9) 0.0271(10)
O14W 0.0393(11) 0.0436(11) 0.0423(11) -0.0144(9) -0.0074(9) 0.0232(9)
O15W 0.0710(15) 0.0669(15) 0.0347(11) 0.0067(10) 0.0120(10) 0.0514(13)

loop_
_atom_type_symbol
_atom_type_description
_atom_type_scat_dispersion_real
_atom_type_scat_dispersion_imag
_atom_type_scat_source
C C 0.0033 0.0016 'International Tables Vol C Tables 4.2.6.8 and 6.1.1.4'
H H 0.0000 0.0000 'International Tables Vol C Tables 4.2.6.8 and 6.1.1.4'
Br Br -0.2901 2.4595 'International Tables Vol C Tables 4.2.6.8 and 6.1.1.4'
Co Co 0.3494 0.9721 'International Tables Vol C Tables 4.2.6.8 and 6.1.1.4'
N N 0.0061 0.0033 'International Tables Vol C Tables 4.2.6.8 and 6.1.1.4'
O O 0.0106 0.0060 'International Tables Vol C Tables 4.2.6.8 and 6.1.1.4'

loop_
_geom_angle_atom_site_label_1
_geom_angle_atom_site_label_2
_geom_angle_atom_site_label_3
_geom_angle
_geom_angle_site_symmetry_1
_geom_angle_site_symmetry_3
O31 Co1 O34 88.49(7) . 15_556
O31 Co1 O2W 177.07(7) . .
O34 Co1 O2W 88.59(7) 15_556 .
O31 Co1 O1 88.53(7) . .
O34 Co1 O1 84.45(6) 15_556 .
O2W Co1 O1 91.43(7) . .
O31 Co1 O3W 92.17(7) . .
O34 Co1 O3W 174.79(7) 15_556 .
O2W Co1 O3W 90.76(6) . .
O1 Co1 O3W 90.40(6) . .
O31 Co1 O1W 88.07(7) . .
O34 Co1 O1W 92.19(7) 15_556 .
O2W Co1 O1W 91.80(6) . .
O1 Co1 O1W 175.28(7) . .
O3W Co1 O1W 93.00(6) . .
O3 Co2 O3 87.72(7) 2_775 .
O3 Co2 O3 87.73(7) 2_775 3_575
O3 Co2 O3 87.73(7) . 3_575
O3 Co2 O4W 88.80(7) 2_775 2_775
O3 Co2 O4W 89.38(7) . 2_775
O3 Co2 O4W 175.56(7) 3_575 2_775
O3 Co2 O4W 89.38(7) 2_775 3_575
O3 Co2 O4W 175.56(8) . 3_575
O3 Co2 O4W 88.80(7) 3_575 3_575
O4W Co2 O4W 93.92(7) 2_775 3_575
O3 Co2 O4W 175.56(8) 2_775 .
O3 Co2 O4W 88.80(7) . .
O3 Co2 O4W 89.37(7) 3_575 .
O4W Co2 O4W 93.93(7) 2_775 .
O4W Co2 O4W 93.92(7) 3_575 .
C1 O1 Co1 126.70(15) . .
C26 O3 Co2 129.06(16) . .
C13 N1 C9 120.3(2) . .
C13 N1 C8 119.7(2) . .
C9 N1 C8 120.0(2) . .
C16 N2 C17 120.7(2) . .
C16 N2 C19 119.9(2) . .
C17 N2 C19 119.3(2) . .
O1 C1 O2 125.6(2) . .
O1 C1 C2 117.4(2) . .
O2 C1 C2 117.0(2) . .
C3 C2 C7 119.6(2) . .
C3 C2 C1 119.7(2) . .
C7 C2 C1 120.7(2) . .
C2 C3 C4 120.5(2) . .
C3 C4 C5 120.2(2) . .
C4 C5 C6 119.2(2) . .
C4 C5 C8 119.7(2) . .
C6 C5 C8 121.1(2) . .
C7 C6 C5 120.5(2) . .
C2 C7 C6 120.0(2) . .
N1 C8 C5 111.19(19) . .
N1 C9 C10 120.9(2) . .
C9 C10 C11 120.2(2) . .
C12 C11 C10 117.3(2) . .
C12 C11 C14 120.8(2) . .
C10 C11 C14 121.8(2) . .
C13 C12 C11 120.4(2) . .
N1 C13 C12 120.8(2) . .
C18 C14 C15 116.9(2) . .
C18 C14 C11 121.9(2) . .
C15 C14 C11 121.3(2) . .
C16 C15 C14 120.6(2) . .
N2 C16 C15 120.6(2) . .
N2 C17 C18 120.6(2) . .
C17 C18 C14 120.6(2) . .
N2 C19 C20 110.93(19) . .
C25 C20 C21 119.5(2) . .
C25 C20 C19 119.9(2) . .
C21 C20 C19 120.6(2) . .
C22 C21 C20 120.2(2) . .
C21 C22 C23 120.2(2) . .
C24 C23 C22 119.4(2) . .
C24 C23 C26 120.1(2) . .
C22 C23 C26 120.6(2) . .
C25 C24 C23 120.6(2) . .
C24 C25 C20 120.2(2) . .
O4 C26 O3 126.0(2) . .
O4 C26 C23 117.7(2) . .
O3 C26 C23 116.3(2) . .
C39 N31 C43 120.3(2) . .
C39 N31 C38 119.43(19) . .
C43 N31 C38 120.2(2) . .
C46 N32 C47 120.4(2) . .
C46 N32 C49 119.8(2) . .
C47 N32 C49 119.85(19) . .
C31 O31 Co1 132.38(16) . .
C56 O34 Co1 129.76(15) . 14_456
O32 C31 O31 126.3(2) . .
O32 C31 C32 119.0(2) . .
O31 C31 C32 114.8(2) . .
C37 C32 C33 119.6(2) . .
C37 C32 C31 120.7(2) . .
C33 C32 C31 119.6(2) . .
C34 C33 C32 120.4(2) . .
C33 C34 C35 119.9(2) . .
C36 C35 C34 119.5(2) . .
C36 C35 C38 120.0(2) . .
C34 C35 C38 120.4(2) . .
C37 C36 C35 120.6(2) . .
C32 C37 C36 119.9(2) . .
N31 C38 C35 111.5(2) . .
N31 C39 C40 120.9(2) . .
C39 C40 C41 120.2(2) . .
C42 C41 C40 117.4(2) . .
C42 C41 C44 121.4(2) . .
C40 C41 C44 121.2(2) . .
C43 C42 C41 120.3(2) . .
N31 C43 C42 120.9(2) . .
C45 C44 C48 117.6(2) . .
C45 C44 C41 120.8(2) . .
C48 C44 C41 121.6(2) . .
C46 C45 C44 120.3(2) . .
N32 C46 C45 120.6(2) . .
N32 C47 C48 121.3(2) . .
C47 C48 C44 119.7(2) . .
N32 C49 C50 110.37(19) . .
C51 C50 C55 119.6(2) . .
C51 C50 C49 120.6(2) . .
C55 C50 C49 119.8(2) . .
C50 C51 C52 120.1(2) . .
C51 C52 C53 120.6(2) . .
C52 C53 C54 119.2(2) . .
C52 C53 C56 121.0(2) . .
C54 C53 C56 119.8(2) . .
C55 C54 C53 120.2(2) . .
C54 C55 C50 120.3(2) . .
O34 C56 O33 125.8(2) . .
O34 C56 C53 116.2(2) . .
O33 C56 C53 118.0(2) . .
O71 C71 O72 125.0(2) . .
O71 C71 C72 117.7(2) . .
O72 C71 C72 117.4(2) . .
C77 C72 C73 119.3(2) . .
C77 C72 C71 120.9(2) . .
C73 C72 C71 119.8(2) . .
C74 C73 C72 119.7(2) . .
C75 C74 C73 120.9(2) . .
C76 C75 C74 119.4(2) . .
C76 C75 C78 120.2(2) . .
C74 C75 C78 120.4(2) . .
C75 C76 C77 120.2(3) . .
C72 C77 C76 120.5(2) . .
O74 C78 O73 125.2(2) . .
O74 C78 C75 118.4(2) . .
O73 C78 C75 116.5(2) . .

loop_
_geom_bond_atom_site_label_1
_geom_bond_atom_site_label_2
_geom_bond_distance
_geom_bond_site_symmetry_2
Co1 O31 2.0328(17) .
Co1 O34 2.0786(16) 15_556
Co1 O2W 2.0890(16) .
Co1 O1 2.1163(16) .
Co1 O3W 2.1230(16) .
Co1 O1W 2.1356(16) .
Co2 O3 2.0757(17) 2_775
Co2 O3 2.0757(17) .
Co2 O3 2.0757(17) 3_575
Co2 O4W 2.1310(18) 2_775
Co2 O4W 2.1310(18) 3_575
Co2 O4W 2.1311(18) .
O1 C1 1.251(3) .
O2 C1 1.263(3) .
O3 C26 1.259(3) .
O4 C26 1.257(3) .
N1 C13 1.340(3) .
N1 C9 1.347(3) .
N1 C8 1.496(3) .
N2 C16 1.341(3) .
N2 C17 1.347(3) .
N2 C19 1.498(3) .
C1 C2 1.511(3) .
C2 C3 1.386(4) .
C2 C7 1.389(3) .
C3 C4 1.387(3) .
C4 C5 1.389(4) .
C5 C6 1.391(4) .
C5 C8 1.512(3) .
C6 C7 1.389(3) .
C9 C10 1.370(4) .
C10 C11 1.393(3) .
C11 C12 1.392(3) .
C11 C14 1.485(3) .
C12 C13 1.373(3) .
C14 C18 1.398(3) .
C14 C15 1.398(3) .
C15 C16 1.372(3) .
C17 C18 1.370(3) .
C19 C20 1.513(3) .
C20 C25 1.391(3) .
C20 C21 1.396(3) .
C21 C22 1.387(3) .
C22 C23 1.398(3) .
C23 C24 1.388(3) .
C23 C26 1.509(3) .
C24 C25 1.386(3) .
N31 C39 1.344(3) .
N31 C43 1.346(3) .
N31 C38 1.498(3) .
N32 C46 1.341(3) .
N32 C47 1.344(3) .
N32 C49 1.502(3) .
O31 C31 1.258(3) .
O32 C31 1.249(3) .
O33 C56 1.254(3) .
O34 C56 1.251(3) .
O34 Co1 2.0785(16) 14_456
C31 C32 1.515(3) .
C32 C37 1.386(3) .
C32 C33 1.394(3) .
C33 C34 1.386(3) .
C34 C35 1.390(3) .
C35 C36 1.389(3) .
C35 C38 1.511(3) .
C36 C37 1.387(3) .
C39 C40 1.374(3) .
C40 C41 1.396(3) .
C41 C42 1.394(3) .
C41 C44 1.485(3) .
C42 C43 1.372(4) .
C44 C45 1.394(3) .
C44 C48 1.395(3) .
C45 C46 1.377(3) .
C47 C48 1.373(3) .
C49 C50 1.511(3) .
C50 C51 1.387(3) .
C50 C55 1.394(3) .
C51 C52 1.389(3) .
C52 C53 1.391(3) .
C53 C54 1.395(3) .
C53 C56 1.511(3) .
C54 C55 1.389(3) .
O71 C71 1.260(3) .
O72 C71 1.267(3) .
O73 C78 1.263(3) .
O74 C78 1.253(3) .
C71 C72 1.514(3) .
C72 C77 1.388(4) .
C72 C73 1.398(3) .
C73 C74 1.387(3) .
C74 C75 1.386(4) .
C75 C76 1.385(4) .
C75 C78 1.514(3) .
C76 C77 1.389(3) .
